data_9000671
loop_
_publ_author_name
'Effenberger, H.'
'Zemann, J.'
'Mayer, H.'

_publ_section_title
;
 Carlfriesite: crystal structure, revision of chemical formula, and synthesis
;
_journal_name_full 'American Mineralogist'
_journal_page_first 847
_journal_page_last 852
_journal_volume 63
_journal_year 1978
_chemical_formula_sum 'Ca O8 Te3'
_chemical_name_mineral Carlfriesite
_space_group_IT_number 15
_symmetry_space_group_name_Hall '-C 2yc'
_symmetry_space_group_name_H-M 'C 1 2/c 1'
_cell_angle_alpha 90
_cell_angle_beta 115.56
_cell_angle_gamma 90
_cell_length_a 12.576
_cell_length_b 5.662
_cell_length_c 9.994
_cell_formula_units_Z 4
_cell_volume 641.982
_database_code_amcsd 0000684
_exptl_crystal_density_diffrn 5.700
_cod_original_formula_sum 'Te3 Ca O8'
_cod_database_code 9000671

loop_
_space_group_symop_operation_xyz
x,y,z
1/2+x,1/2+y,z
x,-y,1/2+z
1/2+x,1/2-y,1/2+z
-x,y,1/2-z
1/2-x,1/2+y,1/2-z
-x,-y,-z
1/2-x,1/2-y,-z

loop_
_atom_site_aniso_label
_atom_site_aniso_U_11
_atom_site_aniso_U_22
_atom_site_aniso_U_33
_atom_site_aniso_U_12
_atom_site_aniso_U_13
_atom_site_aniso_U_23
Te1 0.01077 0.01087 0.00852 -0.00007 0.00453 -0.00109
Te2 0.00672 0.00842 0.00369 -0.00078 0.00139 -0.00003
Ca 0.00430 0.00570 0.00557 0.00000 0.00038 0.00000

loop_
_atom_site_label
_atom_site_fract_x
_atom_site_fract_y
_atom_site_fract_z
_atom_site_U_iso_or_equiv
Te1 0.71563 0.58751 0.85825 ?
Te2 0.00000 0.00000 0.00000 ?
Ca 0.00000 0.44040 0.25000 ?
O1 0.08040 0.21830 0.66160 0.00963
O2 0.09800 0.24410 0.11710 0.01051
O3 0.10430 0.09280 0.40680 0.00709
O4 0.68390 0.10420 0.40980 0.00849

loop_
_cod_related_entry_id
_cod_related_entry_database
_cod_related_entry_code
1 AMCSD 0000684
